data_1554049
loop_
_publ_author_name
'Yoshida, Jun'
'Tamura, Syuhei'
'Hoshino, Keisuke'
'Yuge, Hidetaka'
'Sato, Hisako'
'Yamazaki, Akane'
'Yoneda, Shigetaka'
'Watanabe, Go'

_publ_section_title
;
 Comprehensive Understanding of Host- and Guest-Dependent Helix Inversion
 in Chiral Nematic Liquid Crystals: Experimental and Molecular Dynamics
 Simulation Study.
;
_journal_issue 46
_journal_name_full 'The journal of physical chemistry. B'
_journal_page_first 10615
_journal_page_last 10626
_journal_paper_doi 10.1021/acs.jpcb.8b07653
_journal_volume 122
_journal_year 2018
_chemical_absolute_configuration rmad
_chemical_formula_moiety 'C17 H18 Br O6 Ru'
_chemical_formula_sum 'C17 H18 Br O6 Ru'
_chemical_formula_weight 499.29
_space_group_crystal_system monoclinic
_space_group_IT_number 4
_space_group_name_Hall 'P 2yb'
_space_group_name_H-M_alt 'P 1 21 1'
_atom_sites_solution_hydrogens geom
_atom_sites_solution_primary direct
_audit_creation_date 2017-06-19
_audit_creation_method
;
Olex2 1.2
(compiled 2017.03.28 svn.r3405 for OlexSys, GUI svn.r5337)
;
_cell_angle_alpha 90
_cell_angle_beta 100.7510(10)
_cell_angle_gamma 90
_cell_formula_units_Z 2
_cell_length_a 8.3747(7)
_cell_length_b 7.8561(6)
_cell_length_c 14.2286(12)
_cell_measurement_reflns_used 5623
_cell_measurement_temperature 173(2)
_cell_measurement_theta_max 27.522
_cell_measurement_theta_min 2.475
_cell_volume 919.70(13)
_computing_cell_refinement 'SAINT v8.34A (Bruker, 2013)'
_computing_data_reduction 'SAINT v8.34A (Bruker, 2013)'
_computing_molecular_graphics 'Olex2 (Dolomanov et al., 2009)'
_computing_publication_material 'Olex2 (Dolomanov et al., 2009)'
_computing_structure_refinement 'ShelXL (Sheldrick, 2015)'
_computing_structure_solution 'ShelXS (Sheldrick, 2008)'
_diffrn_ambient_temperature 173(2)
_diffrn_measured_fraction_theta_full 0.999
_diffrn_measured_fraction_theta_max 0.992
_diffrn_measurement_device_type 'Bruker APEX-II CCD'
_diffrn_measurement_method '\f and \w scans'
_diffrn_radiation_type MoK\a
_diffrn_radiation_wavelength 0.71073
_diffrn_reflns_av_R_equivalents 0.0214
_diffrn_reflns_av_unetI/netI 0.0508
_diffrn_reflns_Laue_measured_fraction_full 0.999
_diffrn_reflns_Laue_measured_fraction_max 0.992
_diffrn_reflns_limit_h_max 10
_diffrn_reflns_limit_h_min -10
_diffrn_reflns_limit_k_max 10
_diffrn_reflns_limit_k_min -10
_diffrn_reflns_limit_l_max 17
_diffrn_reflns_limit_l_min -18
_diffrn_reflns_number 6964
_diffrn_reflns_point_group_measured_fraction_full 0.953
_diffrn_reflns_point_group_measured_fraction_max 0.935
_diffrn_reflns_theta_full 25.242
_diffrn_reflns_theta_max 27.524
_diffrn_reflns_theta_min 1.457
_diffrn_standards_number 0
_exptl_absorpt_coefficient_mu 3.054
_exptl_absorpt_correction_T_max 0.7456
_exptl_absorpt_correction_T_min 0.5653
_exptl_absorpt_correction_type multi-scan
_exptl_absorpt_process_details
'SADABS-2014/5 (Bruker,2014/5) was used for absorption correction. wR2(int) was 0.1138 before and 0.0588 after correction. The Ratio of minimum to maximum transmission is 0.7582. The \l/2 correction factor is 0.00150.'
_exptl_crystal_colour black
_exptl_crystal_colour_primary black
_exptl_crystal_density_diffrn 1.803
_exptl_crystal_description plate
_exptl_crystal_F_000 494
_exptl_crystal_size_max 0.35
_exptl_crystal_size_mid 0.3
_exptl_crystal_size_min 0.18
_refine_diff_density_max 0.487
_refine_diff_density_min -0.423
_refine_diff_density_rms 0.060
_refine_ls_abs_structure_details
;
 
Flack x determined using 1570 quotients [(I+)-(I-)]/[(I+)+(I-)]
 (Parsons, Flack and Wagner, Acta Cryst. B69 (2013) 249-259).
;
_refine_ls_abs_structure_Flack 0.021(5)
_refine_ls_extinction_method none
_refine_ls_goodness_of_fit_ref 0.826
_refine_ls_hydrogen_treatment constr
_refine_ls_matrix_type full
_refine_ls_number_parameters 230
_refine_ls_number_reflns 3961
_refine_ls_number_restraints 1
_refine_ls_restrained_S_all 0.826
_refine_ls_R_factor_all 0.0212
_refine_ls_R_factor_gt 0.0199
_refine_ls_shift/su_max 0.001
_refine_ls_shift/su_mean 0.000
_refine_ls_structure_factor_coef Fsqd
_refine_ls_weighting_details 'w=1/[\s^2^(Fo^2^)] where P=(Fo^2^+2Fc^2^)/3'
_refine_ls_weighting_scheme calc
_refine_ls_wR_factor_gt 0.0455
_refine_ls_wR_factor_ref 0.0459
_reflns_Friedel_coverage 0.757
_reflns_Friedel_fraction_full 0.899
_reflns_Friedel_fraction_max 0.870
_reflns_number_gt 3770
_reflns_number_total 3961
_reflns_threshold_expression 'I > 2\s(I)'
_cod_data_source_file jp8b07653_si_002.cif
_cod_data_source_block rubisacacbrtrop
_cod_database_code 1554049
_shelx_shelxl_version_number 2014/7
_shelx_space_group_comment
;
The symmetry employed for this shelxl refinement is uniquely defined
by the following loop, which should always be used as a source of
symmetry information in preference to the above space-group names.
They are only intended as comments.
;
_shelx_estimated_absorpt_t_max 0.609
_shelx_estimated_absorpt_t_min 0.415
_olex2_refinement_description
;
1. Fixed Uiso
 At 1.2 times of:
  All C(H) groups
 At 1.5 times of:
  All C(H,H,H) groups
2.a Aromatic/amide H refined with riding coordinates:
 C3(H3), C9(H9), C16(H16), C17(H17), C19(H19), C20(H20)
2.b Idealised Me refined as rotating group:
 C5(H5A,H5B,H5C), C6(H6A,H6B,H6C), C12(H12A,H12B,H12C), C13(H13A,H13B,H13C)
;

loop_
_space_group_symop_operation_xyz
'x, y, z'
'-x, y+1/2, -z'

loop_
_atom_site_label
_atom_site_type_symbol
_atom_site_fract_x
_atom_site_fract_y
_atom_site_fract_z
_atom_site_U_iso_or_equiv
_atom_site_adp_type
_atom_site_occupancy
_atom_site_site_symmetry_order
_atom_site_calc_flag
_atom_site_refinement_flags_posn
Ru1 Ru 0.83020(3) 0.61975(4) 0.20984(2) 0.01968(7) Uani 1 1 d .
Br1 Br 1.30077(5) -0.12084(5) 0.49310(3) 0.04266(12) Uani 1 1 d .
O1 O 0.7797(3) 0.8579(3) 0.24470(18) 0.0261(5) Uani 1 1 d .
O2 O 0.6347(3) 0.5216(3) 0.25340(19) 0.0245(5) Uani 1 1 d .
O3 O 0.9705(3) 0.5705(3) 0.33910(17) 0.0235(5) Uani 1 1 d .
O4 O 0.8991(3) 0.3754(3) 0.18964(16) 0.0234(5) Uani 1 1 d .
O7 O 0.6866(3) 0.6575(3) 0.08287(18) 0.0279(6) Uani 1 1 d .
O11 O 1.0294(3) 0.7033(3) 0.16304(18) 0.0256(5) Uani 1 1 d .
C2 C 0.6492(4) 0.9005(4) 0.2730(3) 0.0248(7) Uani 1 1 d .
C3 C 0.5251(4) 0.7899(5) 0.2854(3) 0.0302(8) Uani 1 1 d .
H3 H 0.4329 0.8398 0.3011 0.036 Uiso 1 1 calc R
C4 C 0.5226(3) 0.6121(6) 0.2769(2) 0.0235(6) Uani 1 1 d .
C5 C 0.3779(4) 0.5172(5) 0.2987(3) 0.0333(9) Uani 1 1 d .
H5A H 0.4025 0.3979 0.3046 0.050 Uiso 1 1 calc GR
H5B H 0.2865 0.5347 0.2478 0.050 Uiso 1 1 calc GR
H5C H 0.3521 0.5585 0.3576 0.050 Uiso 1 1 calc GR
C6 C 0.6370(5) 1.0857(4) 0.2970(3) 0.0376(10) Uani 1 1 d .
H6A H 0.7224 1.1146 0.3495 0.056 Uiso 1 1 calc GR
H6B H 0.5336 1.1074 0.3145 0.056 Uiso 1 1 calc GR
H6C H 0.6473 1.1536 0.2423 0.056 Uiso 1 1 calc GR
C8 C 0.7291(5) 0.7426(5) 0.0146(3) 0.0340(9) Uani 1 1 d .
C9 C 0.8865(5) 0.7975(6) 0.0111(3) 0.0379(9) Uani 1 1 d .
H9 H 0.8999 0.8584 -0.0430 0.046 Uiso 1 1 calc R
C10 C 1.0264(5) 0.7703(5) 0.0806(3) 0.0299(8) Uani 1 1 d .
C12 C 1.1891(5) 0.8198(6) 0.0603(3) 0.0473(12) Uani 1 1 d .
H12A H 1.2310 0.9145 0.1000 0.071 Uiso 1 1 calc GR
H12B H 1.1782 0.8516 -0.0058 0.071 Uiso 1 1 calc GR
H12C H 1.2624 0.7253 0.0735 0.071 Uiso 1 1 calc GR
C13 C 0.5922(6) 0.7774(7) -0.0686(4) 0.0574(14) Uani 1 1 d .
H13A H 0.5130 0.6880 -0.0730 0.086 Uiso 1 1 calc GR
H13B H 0.6346 0.7820 -0.1267 0.086 Uiso 1 1 calc GR
H13C H 0.5420 0.8842 -0.0588 0.086 Uiso 1 1 calc GR
C14 C 1.0231(4) 0.4156(4) 0.3500(2) 0.0216(7) Uani 1 1 d .
C15 C 0.9873(4) 0.3070(4) 0.2644(2) 0.0197(7) Uani 1 1 d .
C16 C 1.0388(4) 0.1377(6) 0.2581(2) 0.0254(7) Uani 1 1 d .
H16 H 1.0100 0.0894 0.1976 0.030 Uiso 1 1 calc R
C17 C 1.1254(4) 0.0304(4) 0.3267(3) 0.0267(8) Uani 1 1 d .
H17 H 1.1431 -0.0791 0.3059 0.032 Uiso 1 1 calc R
C18 C 1.1891(4) 0.0641(5) 0.4217(3) 0.0284(8) Uani 1 1 d .
C19 C 1.1804(4) 0.2131(5) 0.4718(3) 0.0306(8) Uani 1 1 d .
H19 H 1.2302 0.2104 0.5360 0.037 Uiso 1 1 calc R
C20 C 1.1078(4) 0.3664(5) 0.4399(2) 0.0269(7) Uani 1 1 d .
H20 H 1.1171 0.4509 0.4864 0.032 Uiso 1 1 calc R

loop_
_atom_site_aniso_label
_atom_site_aniso_U_11
_atom_site_aniso_U_22
_atom_site_aniso_U_33
_atom_site_aniso_U_23
_atom_site_aniso_U_13
_atom_site_aniso_U_12
Ru1 0.02131(11) 0.01967(11) 0.01947(13) 0.00005(12) 0.00743(9) 0.00004(12)
Br1 0.0544(2) 0.0424(2) 0.0311(2) 0.01065(19) 0.00795(18) 0.0184(2)
O1 0.0282(11) 0.0196(11) 0.0326(14) -0.0005(11) 0.0114(10) -0.0007(10)
O2 0.0236(11) 0.0228(13) 0.0292(15) 0.0019(10) 0.0102(11) 0.0007(10)
O3 0.0271(11) 0.0238(13) 0.0204(13) -0.0021(9) 0.0066(10) -0.0014(9)
O4 0.0274(11) 0.0229(12) 0.0203(12) -0.0039(11) 0.0054(9) 0.0002(10)
O7 0.0271(11) 0.0314(17) 0.0244(13) 0.0022(11) 0.0029(10) 0.0024(10)
O11 0.0258(12) 0.0295(13) 0.0229(14) 0.0032(11) 0.0086(10) -0.0013(10)
C2 0.0288(16) 0.0212(17) 0.0240(18) -0.0020(15) 0.0036(14) 0.0020(13)
C3 0.0270(18) 0.0279(18) 0.039(2) -0.0019(16) 0.0138(16) 0.0024(14)
C4 0.0228(13) 0.0268(15) 0.0216(16) 0.0014(19) 0.0056(11) 0.0005(18)
C5 0.0287(18) 0.031(2) 0.043(3) -0.0022(17) 0.0155(18) -0.0044(15)
C6 0.040(2) 0.023(3) 0.052(3) -0.0060(17) 0.0141(19) 0.0039(15)
C8 0.042(2) 0.034(2) 0.026(2) 0.0047(17) 0.0044(17) 0.0049(16)
C9 0.046(2) 0.043(2) 0.026(2) 0.0099(18) 0.0093(18) -0.0022(19)
C10 0.037(2) 0.0287(19) 0.027(2) 0.0015(16) 0.0147(17) -0.0005(15)
C12 0.049(2) 0.057(3) 0.041(3) 0.010(2) 0.022(2) -0.015(2)
C13 0.046(3) 0.082(4) 0.040(3) 0.021(3) -0.005(2) 0.005(2)
C14 0.0218(15) 0.0218(17) 0.0239(18) -0.0021(14) 0.0108(14) -0.0037(12)
C15 0.0165(15) 0.0236(17) 0.0198(18) 0.0006(14) 0.0053(13) -0.0023(12)
C16 0.0255(14) 0.0281(19) 0.0224(17) -0.0049(18) 0.0040(12) -0.0011(16)
C17 0.0275(17) 0.0229(18) 0.030(2) -0.0012(15) 0.0053(15) 0.0022(14)
C18 0.0267(17) 0.0338(19) 0.026(2) 0.0086(16) 0.0085(15) 0.0032(14)
C19 0.0339(19) 0.039(2) 0.019(2) 0.0045(17) 0.0040(15) 0.0032(16)
C20 0.0323(17) 0.0309(19) 0.0176(17) -0.0040(17) 0.0054(14) -0.0021(16)

loop_
_atom_type_symbol
_atom_type_description
_atom_type_scat_dispersion_real
_atom_type_scat_dispersion_imag
_atom_type_scat_source
C C 0.0033 0.0016 'International Tables Vol C Tables 4.2.6.8 and 6.1.1.4'
H H 0.0000 0.0000 'International Tables Vol C Tables 4.2.6.8 and 6.1.1.4'
O O 0.0106 0.0060 'International Tables Vol C Tables 4.2.6.8 and 6.1.1.4'
Br Br -0.2901 2.4595 'International Tables Vol C Tables 4.2.6.8 and 6.1.1.4'
Ru Ru -1.2594 0.8363 'International Tables Vol C Tables 4.2.6.8 and 6.1.1.4'

loop_
_geom_angle_atom_site_label_1
_geom_angle_atom_site_label_2
_geom_angle_atom_site_label_3
_geom_angle
O1 Ru1 O2 93.44(9)
O1 Ru1 O3 93.86(10)
O1 Ru1 O4 173.29(10)
O1 Ru1 O11 90.22(10)
O2 Ru1 O3 90.84(10)
O2 Ru1 O4 87.16(9)
O2 Ru1 O11 176.32(11)
O3 Ru1 O4 79.45(9)
O7 Ru1 O1 88.04(10)
O7 Ru1 O2 87.01(10)
O7 Ru1 O3 177.22(10)
O7 Ru1 O4 98.66(9)
O7 Ru1 O11 92.79(10)
O11 Ru1 O3 89.23(9)
O11 Ru1 O4 89.23(9)
C2 O1 Ru1 123.8(2)
C4 O2 Ru1 123.4(2)
C14 O3 Ru1 114.6(2)
C15 O4 Ru1 114.1(2)
C8 O7 Ru1 123.8(2)
C10 O11 Ru1 124.0(2)
O1 C2 C3 125.4(3)
O1 C2 C6 115.1(3)
C3 C2 C6 119.5(3)
C2 C3 H3 116.2
C2 C3 C4 127.7(3)
C4 C3 H3 116.2
O2 C4 C3 125.4(3)
O2 C4 C5 116.1(4)
C3 C4 C5 118.4(3)
C4 C5 H5A 109.5
C4 C5 H5B 109.5
C4 C5 H5C 109.5
H5A C5 H5B 109.5
H5A C5 H5C 109.5
H5B C5 H5C 109.5
C2 C6 H6A 109.5
C2 C6 H6B 109.5
C2 C6 H6C 109.5
H6A C6 H6B 109.5
H6A C6 H6C 109.5
H6B C6 H6C 109.5
O7 C8 C9 125.8(4)
O7 C8 C13 114.2(4)
C9 C8 C13 120.0(4)
C8 C9 H9 116.7
C8 C9 C10 126.7(4)
C10 C9 H9 116.7
O11 C10 C9 125.4(3)
O11 C10 C12 114.9(4)
C9 C10 C12 119.7(3)
C10 C12 H12A 109.5
C10 C12 H12B 109.5
C10 C12 H12C 109.5
H12A C12 H12B 109.5
H12A C12 H12C 109.5
H12B C12 H12C 109.5
C8 C13 H13A 109.5
C8 C13 H13B 109.5
C8 C13 H13C 109.5
H13A C13 H13B 109.5
H13A C13 H13C 109.5
H13B C13 H13C 109.5
O3 C14 C15 115.7(3)
O3 C14 C20 118.3(3)
C20 C14 C15 126.0(3)
O4 C15 C14 115.9(3)
O4 C15 C16 118.4(3)
C16 C15 C14 125.7(3)
C15 C16 H16 114.5
C17 C16 C15 131.0(3)
C17 C16 H16 114.5
C16 C17 H17 115.6
C18 C17 C16 128.8(4)
C18 C17 H17 115.6
C17 C18 Br1 115.8(3)
C19 C18 Br1 116.0(3)
C19 C18 C17 128.3(4)
C18 C19 H19 115.5
C18 C19 C20 129.0(4)
C20 C19 H19 115.5
C14 C20 H20 114.5
C19 C20 C14 131.1(4)
C19 C20 H20 114.5

loop_
_geom_bond_atom_site_label_1
_geom_bond_atom_site_label_2
_geom_bond_distance
Ru1 O1 2.001(2)
Ru1 O2 2.010(2)
Ru1 O3 2.026(2)
Ru1 O4 2.040(2)
Ru1 O7 1.997(3)
Ru1 O11 2.018(2)
Br1 C18 1.914(4)
O1 C2 1.277(4)
O2 C4 1.271(4)
O3 C14 1.293(4)
O4 C15 1.293(4)
O7 C8 1.283(4)
O11 C10 1.282(4)
C2 C3 1.391(5)
C2 C6 1.503(5)
C3 H3 0.9300
C3 C4 1.401(6)
C4 C5 1.504(5)
C5 H5A 0.9600
C5 H5B 0.9600
C5 H5C 0.9600
C6 H6A 0.9600
C6 H6B 0.9600
C6 H6C 0.9600
C8 C9 1.397(6)
C8 C13 1.511(6)
C9 H9 0.9300
C9 C10 1.401(6)
C10 C12 1.496(5)
C12 H12A 0.9600
C12 H12B 0.9600
C12 H12C 0.9600
C13 H13A 0.9600
C13 H13B 0.9600
C13 H13C 0.9600
C14 C15 1.472(5)
C14 C20 1.397(5)
C15 C16 1.406(5)
C16 H16 0.9300
C16 C17 1.387(5)
C17 H17 0.9300
C17 C18 1.384(5)
C18 C19 1.380(5)
C19 H19 0.9300
C19 C20 1.387(6)
C20 H20 0.9300

loop_
_geom_hbond_atom_site_label_D
_geom_hbond_atom_site_label_H
_geom_hbond_atom_site_label_A
_geom_hbond_distance_DH
_geom_hbond_distance_HA
_geom_hbond_distance_DA
_geom_hbond_angle_DHA
_geom_hbond_site_symmetry_A
C5 H5B O11 0.96 2.62 3.504(5) 152.8 1_455
C6 H6A Br1 0.96 3.09 3.732(4) 125.8 2_766
C12 H12B O4 0.96 2.58 3.521(5) 166.1 2_755

loop_
_geom_torsion_atom_site_label_1
_geom_torsion_atom_site_label_2
_geom_torsion_atom_site_label_3
_geom_torsion_atom_site_label_4
_geom_torsion
Ru1 O1 C2 C3 1.1(5)
Ru1 O1 C2 C6 179.1(3)
Ru1 O2 C4 C3 -6.7(5)
Ru1 O2 C4 C5 174.4(2)
Ru1 O3 C14 C15 6.2(3)
Ru1 O3 C14 C20 -174.1(2)
Ru1 O4 C15 C14 -0.2(3)
Ru1 O4 C15 C16 179.0(2)
Ru1 O7 C8 C9 11.2(6)
Ru1 O7 C8 C13 -170.9(3)
Ru1 O11 C10 C9 0.6(5)
Ru1 O11 C10 C12 -178.8(3)
Br1 C18 C19 C20 -179.7(3)
O1 C2 C3 C4 5.3(7)
O3 C14 C15 O4 -4.0(4)
O3 C14 C15 C16 176.8(3)
O3 C14 C20 C19 -178.3(3)
O4 C15 C16 C17 -176.1(3)
O7 C8 C9 C10 0.1(7)
C2 C3 C4 O2 -2.1(7)
C2 C3 C4 C5 176.8(4)
C6 C2 C3 C4 -172.6(4)
C8 C9 C10 O11 -6.7(7)
C8 C9 C10 C12 172.7(4)
C13 C8 C9 C10 -177.7(5)
C14 C15 C16 C17 3.0(5)
C15 C14 C20 C19 1.4(5)
C15 C16 C17 C18 -1.7(6)
C16 C17 C18 Br1 179.7(3)
C16 C17 C18 C19 0.7(6)
C17 C18 C19 C20 -0.7(6)
C18 C19 C20 C14 0.2(6)
C20 C14 C15 O4 176.2(3)
C20 C14 C15 C16 -3.0(5)
